data_4511662
loop_
_publ_author_name
'Calosso, Mickael'
'Tambutet, Guillaume'
'Charpentier, Daniel'
'St-Pierre, Gabrielle'
'Vaillancourt, Marc'
'Bencheqroun, Mohammed'
'Gratton, Jean-Philippe'
'Pr\'evost, Michel'
'Guindon, Yvan'

_publ_section_title
;
 Acyclic tethers mimicking subunits of polysaccharide ligands: selectin
 antagonists.
;
_journal_issue 9
_journal_name_full 'ACS medicinal chemistry letters'
_journal_page_first 1054
_journal_page_last 1059
_journal_paper_doi 10.1021/ml500266x
_journal_volume 5
_journal_year 2014
_chemical_absolute_configuration rmad
_chemical_compound_source 'Synthesized by the authors. See text'
_chemical_formula_moiety 'C42 H45 N O13'
_chemical_formula_sum 'C42 H45 N O13'
_chemical_formula_weight 771.79
_chemical_name_systematic
; 
 ? 
;
_space_group_IT_number 4
_symmetry_cell_setting monoclinic
_symmetry_space_group_name_Hall 'P 2yb'
_symmetry_space_group_name_H-M 'P 1 21 1'
_atom_sites_solution_hydrogens geom
_atom_sites_solution_primary direct
_atom_sites_solution_secondary difmap
_audit_creation_method SHELXL-97
_cell_angle_alpha 90
_cell_angle_beta 101.598(5)
_cell_angle_gamma 90
_cell_formula_units_Z 2
_cell_length_a 15.5024(16)
_cell_length_b 6.2258(8)
_cell_length_c 20.953(2)
_cell_measurement_reflns_used 5432
_cell_measurement_temperature 150
_cell_measurement_theta_max 53.18
_cell_measurement_theta_min 2.15
_cell_volume 1981.0(4)
_computing_cell_refinement 'SAINT V7.34A (Bruker AXS, 2006b)'
_computing_data_collection 'APEX2 v2.1-0 (Bruker AXS, 2006a)'
_computing_data_reduction 'SAINT V7.34A (Bruker AXS, 2006b)'
_computing_molecular_graphics 'SHELXTL v6.12 (Bruker AXS, 2001)'
_computing_publication_material 'UdMX (Maris, 2004)'
_computing_structure_refinement 'SHELXL97 (Sheldrick, 2008)'
_computing_structure_solution 'SIR2004 (Burla et al., 2004)'
_diffrn_ambient_temperature 150
_diffrn_detector_area_resol_mean 8.3
_diffrn_measured_fraction_theta_full 0.960
_diffrn_measured_fraction_theta_max 0.960
_diffrn_measurement_device_type 'Bruker Microstar'
_diffrn_measurement_method \w
_diffrn_radiation_monochromator 'Helios optics'
_diffrn_radiation_source 'Rotating Anode'
_diffrn_radiation_type CuK\a
_diffrn_radiation_wavelength 1.54178
_diffrn_reflns_av_R_equivalents 0.092
_diffrn_reflns_av_sigmaI/netI 0.0478
_diffrn_reflns_limit_h_max 17
_diffrn_reflns_limit_h_min -17
_diffrn_reflns_limit_k_max 5
_diffrn_reflns_limit_k_min -6
_diffrn_reflns_limit_l_max 23
_diffrn_reflns_limit_l_min -23
_diffrn_reflns_number 31918
_diffrn_reflns_theta_full 60.55
_diffrn_reflns_theta_max 60.55
_diffrn_reflns_theta_min 2.15
_diffrn_standards_decay_% 2.20
_diffrn_standards_interval_time 900
_diffrn_standards_number 203
_exptl_absorpt_coefficient_mu 0.801
_exptl_absorpt_correction_T_max 0.9841
_exptl_absorpt_correction_T_min 0.2711
_exptl_absorpt_correction_type multi-scan
_exptl_absorpt_process_details 'Sadabs (Sheldrick, 1996)'
_exptl_crystal_colour Colorless
_exptl_crystal_density_diffrn 1.294
_exptl_crystal_density_method 'not measured'
_exptl_crystal_description Chunk
_exptl_crystal_F_000 816
_exptl_crystal_size_max 0.10
_exptl_crystal_size_mid 0.04
_exptl_crystal_size_min 0.02
_refine_diff_density_max 0.315
_refine_diff_density_min -0.389
_refine_diff_density_rms 0.078
_refine_ls_abs_structure_details 'Friedel Pairs merged'
_refine_ls_extinction_method none
_refine_ls_goodness_of_fit_ref 1.141
_refine_ls_hydrogen_treatment constr
_refine_ls_matrix_type full
_refine_ls_number_parameters 538
_refine_ls_number_reflns 3171
_refine_ls_number_restraints 605
_refine_ls_restrained_S_all 1.069
_refine_ls_R_factor_all 0.1133
_refine_ls_R_factor_gt 0.0774
_refine_ls_shift/su_max 0.000
_refine_ls_shift/su_mean 0.000
_refine_ls_structure_factor_coef Fsqd
_refine_ls_weighting_details 'calc w=1/[\s^2^(Fo^2^)+(0.1241P)^2^] where P=(Fo^2^+2Fc^2^)/3'
_refine_ls_weighting_scheme calc
_refine_ls_wR_factor_gt 0.1808
_refine_ls_wR_factor_ref 0.2021
_reflns_number_gt 2070
_reflns_number_total 3171
_reflns_threshold_expression I>2\s(I)
_cod_data_source_file ml500266x_si_002.cif
_cod_data_source_block guin57
_cod_depositor_comments
;
The following automatic conversions were performed:

'_symmetry_cell_setting' value 'Monoclinic' changed to 'monoclinic'
according to
/usr/data/users/saulius/crontab/automatic-downloads/rss-feeds/ACS/lib/dictionaries/cif_core.dic
dictionary named 'cif_core.dic' version 2.4.2 from
2011-04-26.

'_geom_bond_publ_flag' value 'Y' changed to 'y'
according to
/usr/data/users/saulius/crontab/automatic-downloads/rss-feeds/ACS/lib/dictionaries/cif_core.dic
dictionary named 'cif_core.dic' version 2.4.2 from 2011-04-26 (70
times).

'_geom_angle_publ_flag' value 'Y' changed to 'y' according
to
/usr/data/users/saulius/crontab/automatic-downloads/rss-feeds/ACS/lib/dictionaries/cif_core.dic
dictionary named 'cif_core.dic' version 2.4.2 from 2011-04-26 (99
times).

'_geom_torsion_publ_flag' value 'Y' changed to 'y' according
to
/usr/data/users/saulius/crontab/automatic-downloads/rss-feeds/ACS/lib/dictionaries/cif_core.dic
dictionary named 'cif_core.dic' version 2.4.2 from 2011-04-26 (120
times).

Automatic conversion script
Id: cif_fix_values 2281 2013-09-26 08:29:07Z andrius 

 Adding full bibliography for 4511662.cif.
;
_cod_original_sg_symbol_H-M P21
_cod_database_code 4511662

loop_
_symmetry_equiv_pos_as_xyz
'x, y, z'
'-x, y+1/2, -z'

loop_
_atom_site_label
_atom_site_type_symbol
_atom_site_fract_x
_atom_site_fract_y
_atom_site_fract_z
_atom_site_U_iso_or_equiv
_atom_site_adp_type
_atom_site_occupancy
_atom_site_symmetry_multiplicity
_atom_site_calc_flag
_atom_site_refinement_flags
_atom_site_disorder_assembly
_atom_site_disorder_group
C1 C 0.8436(4) 0.309(2) 0.9179(3) 0.0570(19) Uani 1 1 d U . .
O1 O 0.8726(3) 0.4750(15) 0.9014(2) 0.0680(15) Uani 1 1 d U . .
C2 C 0.7778(4) 0.1672(18) 0.8716(3) 0.0571(19) Uani 1 1 d U . .
H2 H 0.7657 0.0328 0.8944 0.069 Uiso 1 1 calc R . .
C3 C 0.6917(4) 0.2917(18) 0.8478(3) 0.0595(19) Uani 1 1 d U . .
H3 H 0.7040 0.4266 0.8253 0.071 Uiso 1 1 calc R . .
C4 C 0.6461(5) 0.345(2) 0.9034(4) 0.071(2) Uani 1 1 d U . .
O4 O 0.5920(4) 0.2260(17) 0.9195(3) 0.100(2) Uani 1 1 d U . .
O5 O 0.6761(3) 0.5218(15) 0.9332(2) 0.0674(14) Uani 1 1 d U A .
C6 C 0.6421(4) 0.5852(8) 0.9906(3) 0.072(2) Uani 1 1 d DU . .
H6A H 0.6387 0.4590 1.0195 0.087 Uiso 0.833(7) 1 calc PR A -1
H6B H 0.5764 0.5724 0.9813 0.087 Uiso 0.167(7) 1 calc PR A -2
C7 C 0.5517(5) 0.686(2) 0.9676(4) 0.087(2) Uani 0.833(7) 1 d PDU A -1
H7A H 0.5105 0.5771 0.9458 0.130 Uiso 0.833(7) 1 calc PR A -1
H7B H 0.5560 0.8030 0.9371 0.130 Uiso 0.833(7) 1 calc PR A -1
H7C H 0.5304 0.7433 1.0052 0.130 Uiso 0.833(7) 1 calc PR A -1
C8 C 0.7072(6) 0.7516(16) 1.0249(5) 0.087(2) Uani 0.833(7) 1 d PDU A -1
H8A H 0.7647 0.6838 1.0399 0.130 Uiso 0.833(7) 1 calc PR A -1
H8B H 0.6859 0.8100 1.0623 0.130 Uiso 0.833(7) 1 calc PR A -1
H8C H 0.7128 0.8680 0.9945 0.130 Uiso 0.833(7) 1 calc PR A -1
C9 C 0.669(3) 0.8195(17) 1.002(2) 0.087(2) Uani 0.167(7) 1 d PDU A -2
H9A H 0.6473 0.9018 0.9619 0.130 Uiso 0.167(7) 1 calc PR A -2
H9B H 0.7332 0.8298 1.0135 0.130 Uiso 0.167(7) 1 calc PR A -2
H9C H 0.6433 0.8779 1.0373 0.130 Uiso 0.167(7) 1 calc PR A -2
C10 C 0.682(3) 0.454(6) 1.0506(14) 0.087(2) Uani 0.167(7) 1 d PDU A -2
H10A H 0.6551 0.3101 1.0469 0.130 Uiso 0.167(7) 1 calc PR A -2
H10B H 0.6698 0.5250 1.0896 0.130 Uiso 0.167(7) 1 calc PR A -2
H10C H 0.7453 0.4410 1.0538 0.130 Uiso 0.167(7) 1 calc PR A -2
O11 O 0.8610(3) 0.2256(15) 0.9764(2) 0.0658(14) Uani 1 1 d U . .
C12 C 0.9227(5) 0.347(2) 1.0256(3) 0.081(3) Uani 1 1 d U . .
H12A H 0.9832 0.3061 1.0239 0.121 Uiso 1 1 calc R . .
H12B H 0.9113 0.3157 1.0690 0.121 Uiso 1 1 calc R . .
H12C H 0.9148 0.5013 1.0167 0.121 Uiso 1 1 calc R . .
O21 O 0.8097(2) 0.1155(13) 0.81445(19) 0.0556(12) Uani 1 1 d U . .
C22 C 0.8790(4) -0.0392(18) 0.8266(3) 0.0579(19) Uani 1 1 d U . .
H22 H 0.8627 -0.1564 0.8546 0.069 Uiso 1 1 calc R . .
O23 O 0.9593(2) 0.0563(15) 0.85865(19) 0.0617(13) Uani 1 1 d U . .
C24 C 0.9914(4) 0.2205(18) 0.8205(3) 0.060(2) Uani 1 1 d U . .
H24 H 0.9460 0.3364 0.8106 0.071 Uiso 1 1 calc R . .
C25 C 1.0068(4) 0.1304(19) 0.7574(3) 0.067(2) Uani 1 1 d U A .
H25 H 1.0277 0.2462 0.7311 0.081 Uiso 1 1 calc R . .
C26 C 0.9209(4) 0.0295(18) 0.7186(3) 0.0576(19) Uani 1 1 d U . .
H26 H 0.8760 0.1466 0.7088 0.069 Uiso 1 1 calc R . .
C27 C 0.8875(4) -0.1326(17) 0.7614(3) 0.0575(19) Uani 1 1 d U . .
H27 H 0.9299 -0.2553 0.7694 0.069 Uiso 1 1 calc R . .
O31 O 0.6383(2) 0.1497(14) 0.8020(2) 0.0639(14) Uani 1 1 d U . .
C32 C 0.5626(4) 0.238(2) 0.7680(4) 0.068(2) Uani 1 1 d U . .
O32 O 0.5419(3) 0.4210(16) 0.7780(3) 0.0852(18) Uani 1 1 d U . .
C33 C 0.5129(4) 0.0906(19) 0.7206(4) 0.066(2) Uani 1 1 d U . .
C34 C 0.5450(4) -0.1104(19) 0.7070(4) 0.073(2) Uani 1 1 d U . .
H34 H 0.6014 -0.1556 0.7295 0.088 Uiso 1 1 calc R . .
C35 C 0.4959(4) -0.243(2) 0.6615(4) 0.079(2) Uani 1 1 d U . .
H35 H 0.5186 -0.3769 0.6505 0.095 Uiso 1 1 calc R . .
C36 C 0.4115(5) -0.175(2) 0.6317(4) 0.077(2) Uani 1 1 d U . .
N36 N 0.3576(4) -0.324(2) 0.5847(4) 0.092(2) Uani 1 1 d U . .
O36 O 0.3871(4) -0.4942(19) 0.5726(4) 0.118(3) Uani 1 1 d U . .
C37 C 0.3796(4) 0.020(2) 0.6432(4) 0.088(3) Uani 1 1 d U . .
H37 H 0.3229 0.0634 0.6205 0.106 Uiso 1 1 calc R . .
O37 O 0.2840(4) -0.2635(17) 0.5589(3) 0.116(2) Uani 1 1 d U . .
C38 C 0.4290(4) 0.157(2) 0.6877(4) 0.082(3) Uani 1 1 d U . .
H38 H 0.4068 0.2939 0.6962 0.098 Uiso 1 1 calc R . .
C41 C 1.0736(4) 0.314(2) 0.8636(4) 0.080(2) Uani 1 1 d U . .
H41A H 1.0612 0.3497 0.9063 0.120 Uiso 1 1 calc R . .
H41B H 1.0914 0.4440 0.8432 0.120 Uiso 1 1 calc R . .
H41C H 1.1213 0.2080 0.8688 0.120 Uiso 1 1 calc R . .
O51 O 1.0737(3) -0.0345(16) 0.7734(2) 0.0780(16) Uani 1 1 d DU . .
C52 C 1.1300(5) -0.067(3) 0.7281(4) 0.104(3) Uani 0.833(7) 1 d PDU A -1
H22A H 1.1368 0.0699 0.7054 0.125 Uiso 0.833(7) 1 calc PR A -1
H22B H 1.1034 -0.1737 0.6949 0.125 Uiso 0.833(7) 1 calc PR A -1
C53 C 1.2148(4) -0.141(2) 0.7615(3) 0.078(3) Uani 0.833(7) 1 d PGDU A -1
C54 C 1.2432(6) -0.3509(19) 0.7560(4) 0.146(5) Uani 0.833(7) 1 d PGU A -1
H54 H 1.2043 -0.4540 0.7322 0.175 Uiso 0.833(7) 1 calc PR A -1
C55 C 1.3285(6) -0.4098(19) 0.7852(5) 0.146(5) Uani 0.833(7) 1 d PGU A -1
H55 H 1.3479 -0.5531 0.7814 0.175 Uiso 0.833(7) 1 calc PR A -1
C56 C 1.3854(4) -0.259(2) 0.8200(4) 0.126(5) Uani 0.833(7) 1 d PGU A -1
H56 H 1.4436 -0.2993 0.8400 0.152 Uiso 0.833(7) 1 calc PR A -1
C57 C 1.3570(5) -0.049(2) 0.8256(4) 0.142(5) Uani 0.833(7) 1 d PGU A -1
H57 H 1.3958 0.0537 0.8494 0.171 Uiso 0.833(7) 1 calc PR A -1
C58 C 1.2717(5) 0.0096(18) 0.7963(4) 0.123(4) Uani 0.833(7) 1 d PGU A -1
H58 H 1.2523 0.1529 0.8001 0.148 Uiso 0.833(7) 1 calc PR A -1
O61 O 0.9276(3) -0.0646(16) 0.6600(2) 0.0701(14) Uani 1 1 d U . .
C62 C 0.9119(4) 0.068(2) 0.6039(3) 0.081(3) Uani 1 1 d U . .
H62A H 0.8730 0.1880 0.6108 0.097 Uiso 1 1 calc R . .
H62B H 0.8807 -0.0169 0.5663 0.097 Uiso 1 1 calc R . .
C63 C 0.9952(4) 0.158(2) 0.5880(3) 0.064(2) Uani 1 1 d U . .
C64 C 1.0441(4) 0.024(2) 0.5574(3) 0.074(2) Uani 1 1 d U . .
H64 H 1.0235 -0.1166 0.5457 0.089 Uiso 1 1 calc R . .
C65 C 1.1251(5) 0.094(2) 0.5430(4) 0.085(3) Uani 1 1 d U . .
H65 H 1.1591 0.0026 0.5215 0.101 Uiso 1 1 calc R . .
C66 C 1.1527(6) 0.296(2) 0.5611(4) 0.090(3) Uani 1 1 d U . .
H66 H 1.2080 0.3413 0.5528 0.109 Uiso 1 1 calc R . .
C67 C 1.1055(5) 0.440(2) 0.5906(4) 0.081(3) Uani 1 1 d U . .
H67 H 1.1265 0.5810 0.6014 0.097 Uiso 1 1 calc R . .
C68 C 1.0243(5) 0.368(2) 0.6044(4) 0.086(3) Uani 1 1 d U . .
H68 H 0.9897 0.4622 0.6246 0.103 Uiso 1 1 calc R . .
O71 O 0.8024(2) -0.2141(15) 0.7293(2) 0.0611(13) Uani 1 1 d U . .
C72 C 0.8064(4) -0.4259(18) 0.7054(3) 0.062(2) Uani 1 1 d U . .
H72A H 0.8061 -0.5301 0.7410 0.074 Uiso 1 1 calc R . .
H72B H 0.8617 -0.4453 0.6893 0.074 Uiso 1 1 calc R . .
C73 C 0.7280(4) -0.4675(18) 0.6503(3) 0.0557(18) Uani 1 1 d U . .
C74 C 0.6863(4) -0.664(2) 0.6470(4) 0.070(2) Uani 1 1 d U . .
H74 H 0.7036 -0.7676 0.6805 0.084 Uiso 1 1 calc R . .
C75 C 0.6174(4) -0.712(2) 0.5931(4) 0.080(3) Uani 1 1 d U . .
H75 H 0.5870 -0.8448 0.5908 0.096 Uiso 1 1 calc R . .
C76 C 0.5956(5) -0.563(2) 0.5445(4) 0.083(3) Uani 1 1 d U . .
H76 H 0.5511 -0.5957 0.5075 0.099 Uiso 1 1 calc R . .
C77 C 0.6365(5) -0.369(2) 0.5480(4) 0.081(3) Uani 1 1 d U . .
H77 H 0.6194 -0.2665 0.5142 0.098 Uiso 1 1 calc R . .
C78 C 0.7046(4) -0.3199(18) 0.6019(3) 0.070(2) Uani 1 1 d U . .
H78 H 0.7337 -0.1850 0.6044 0.084 Uiso 1 1 calc R . .
C82 C 1.1305(4) -0.0613(18) 0.7281(3) 0.104(3) Uani 0.167(7) 1 d PRDU A -2
H82A H 1.1458 0.0809 0.7124 0.125 Uiso 0.167(7) 1 calc PR A -2
H82B H 1.0998 -0.1448 0.6900 0.125 Uiso 0.167(7) 1 calc PR A -2
C83 C 1.2093(15) -0.172(7) 0.7587(10) 0.104(9) Uani 0.167(7) 1 d PGDU A -2
C84 C 1.2186(17) -0.212(7) 0.8250(10) 0.093(11) Uani 0.167(7) 1 d PGU A -2
H84 H 1.1744 -0.1659 0.8474 0.111 Uiso 0.167(7) 1 calc PR A -2
C85 C 1.2927(18) -0.319(7) 0.8585(9) 0.098(13) Uani 0.167(7) 1 d PGU A -2
H85 H 1.2991 -0.3464 0.9038 0.117 Uiso 0.167(7) 1 calc PR A -2
C86 C 1.3574(15) -0.386(6) 0.8257(14) 0.068(9) Uani 0.167(7) 1 d PGU A -2
H86 H 1.4080 -0.4595 0.8486 0.082 Uiso 0.167(7) 1 calc PR A -2
C87 C 1.3481(15) -0.346(7) 0.7594(14) 0.103(10) Uani 0.167(7) 1 d PGU A -2
H87 H 1.3923 -0.3921 0.7370 0.123 Uiso 0.167(7) 1 calc PR A -2
C88 C 1.2740(16) -0.239(8) 0.7259(10) 0.109(11) Uani 0.167(7) 1 d PGU A -2
H88 H 1.2677 -0.2117 0.6806 0.131 Uiso 0.167(7) 1 calc PR A -2

loop_
_atom_site_aniso_label
_atom_site_aniso_U_11
_atom_site_aniso_U_22
_atom_site_aniso_U_33
_atom_site_aniso_U_23
_atom_site_aniso_U_13
_atom_site_aniso_U_12
C1 0.051(4) 0.070(6) 0.050(4) -0.004(4) 0.012(3) 0.008(4)
O1 0.059(3) 0.065(4) 0.079(3) 0.003(3) 0.014(2) 0.000(3)
C2 0.056(3) 0.063(5) 0.051(3) -0.004(4) 0.008(3) -0.001(4)
C3 0.054(3) 0.060(5) 0.064(4) -0.006(4) 0.010(3) 0.000(4)
C4 0.057(4) 0.087(7) 0.071(5) -0.003(5) 0.019(4) 0.006(5)
O4 0.107(4) 0.085(5) 0.124(5) -0.012(4) 0.063(4) -0.017(4)
O5 0.055(2) 0.080(4) 0.069(3) -0.015(3) 0.017(2) 0.003(3)
C6 0.069(4) 0.081(7) 0.069(4) -0.017(5) 0.016(3) 0.009(4)
C7 0.060(4) 0.111(7) 0.090(5) -0.015(5) 0.018(3) 0.012(4)
C8 0.060(4) 0.111(7) 0.090(5) -0.015(5) 0.018(3) 0.012(4)
C9 0.060(4) 0.111(7) 0.090(5) -0.015(5) 0.018(3) 0.012(4)
C10 0.060(4) 0.111(7) 0.090(5) -0.015(5) 0.018(3) 0.012(4)
O11 0.059(2) 0.076(4) 0.058(3) -0.003(3) 0.003(2) -0.005(3)
C12 0.076(5) 0.089(7) 0.068(4) -0.013(5) -0.011(4) -0.009(5)
O21 0.047(2) 0.056(3) 0.062(3) 0.002(2) 0.0061(19) 0.007(2)
C22 0.047(3) 0.048(5) 0.074(4) 0.001(4) 0.001(3) -0.003(3)
O23 0.050(2) 0.066(4) 0.064(2) 0.006(3) -0.0011(19) 0.000(3)
C24 0.055(3) 0.057(6) 0.063(4) 0.004(4) 0.001(3) -0.006(4)
C25 0.049(3) 0.075(6) 0.078(4) -0.002(4) 0.012(3) -0.001(4)
C26 0.045(3) 0.068(6) 0.056(4) -0.003(4) 0.002(3) 0.000(4)
C27 0.040(3) 0.063(6) 0.066(4) 0.000(4) 0.001(3) 0.005(3)
O31 0.044(2) 0.068(4) 0.078(3) -0.009(3) 0.009(2) 0.004(2)
C32 0.042(4) 0.076(7) 0.088(5) -0.006(5) 0.016(3) 0.011(4)
O32 0.037(2) 0.086(5) 0.128(4) -0.022(4) 0.007(2) 0.009(3)
C33 0.036(3) 0.071(6) 0.090(5) -0.014(5) 0.010(3) 0.003(4)
C34 0.047(4) 0.071(7) 0.101(5) -0.008(5) 0.010(4) -0.001(4)
C35 0.047(4) 0.082(7) 0.104(5) -0.012(5) 0.004(4) 0.006(4)
C36 0.058(4) 0.065(7) 0.102(6) -0.012(5) 0.006(4) -0.007(5)
N36 0.058(4) 0.091(7) 0.120(6) -0.005(5) -0.001(4) -0.009(4)
O36 0.084(4) 0.093(7) 0.166(6) -0.044(5) -0.006(4) -0.002(4)
C37 0.043(4) 0.093(8) 0.121(6) -0.020(6) -0.004(4) -0.009(5)
O37 0.058(3) 0.109(6) 0.165(6) -0.014(5) -0.013(3) -0.011(3)
C38 0.053(4) 0.082(7) 0.107(6) -0.011(5) 0.008(4) 0.008(4)
C41 0.064(4) 0.093(7) 0.080(5) -0.006(5) 0.004(3) -0.016(5)
O51 0.048(2) 0.102(5) 0.085(3) -0.006(3) 0.015(2) 0.011(3)
C52 0.088(4) 0.126(6) 0.100(4) 0.004(5) 0.024(4) 0.024(4)
C53 0.058(4) 0.107(7) 0.067(5) 0.001(5) 0.010(4) 0.011(5)
C54 0.137(8) 0.159(9) 0.137(8) -0.006(7) 0.017(6) 0.007(7)
C55 0.142(8) 0.165(9) 0.141(8) -0.029(7) 0.052(7) 0.031(7)
C56 0.108(7) 0.144(9) 0.132(7) 0.010(7) 0.036(6) 0.025(7)
C57 0.108(7) 0.172(10) 0.147(8) -0.013(8) 0.027(6) -0.006(7)
C58 0.094(6) 0.150(9) 0.126(7) -0.007(7) 0.022(6) 0.000(7)
O61 0.058(2) 0.093(4) 0.060(3) -0.008(3) 0.015(2) -0.007(3)
C62 0.045(3) 0.138(9) 0.059(4) -0.009(5) 0.007(3) -0.008(5)
C63 0.047(3) 0.088(7) 0.052(4) 0.001(4) 0.000(3) 0.005(4)
C64 0.048(3) 0.094(7) 0.079(4) 0.010(5) 0.007(3) -0.001(4)
C65 0.058(4) 0.101(9) 0.090(5) -0.001(6) 0.004(4) 0.011(5)
C66 0.068(5) 0.100(9) 0.091(6) 0.005(6) -0.015(4) -0.006(6)
C67 0.073(5) 0.084(7) 0.080(5) 0.012(5) -0.001(4) -0.017(5)
C68 0.081(5) 0.110(9) 0.064(4) -0.004(5) 0.010(4) 0.014(6)
O71 0.038(2) 0.061(4) 0.080(3) -0.011(3) 0.0011(19) 0.003(2)
C72 0.047(3) 0.061(6) 0.076(4) -0.007(4) 0.009(3) 0.006(4)
C73 0.051(3) 0.051(5) 0.065(4) -0.002(4) 0.011(3) -0.001(4)
C74 0.050(4) 0.079(7) 0.080(5) 0.000(5) 0.012(3) 0.004(4)
C75 0.052(4) 0.089(7) 0.096(5) -0.014(6) 0.006(4) -0.008(5)
C76 0.063(4) 0.087(7) 0.089(5) 0.000(6) -0.008(4) -0.012(5)
C77 0.060(4) 0.089(8) 0.088(5) 0.008(5) -0.004(4) 0.006(5)
C78 0.059(4) 0.070(6) 0.077(5) 0.004(5) 0.005(3) 0.001(4)
C82 0.088(4) 0.126(6) 0.100(4) 0.004(5) 0.024(4) 0.024(4)
C83 0.098(11) 0.113(11) 0.102(11) 0.003(8) 0.020(8) 0.005(8)
C84 0.089(13) 0.093(14) 0.097(13) -0.001(9) 0.019(9) 0.004(9)
C85 0.092(14) 0.098(15) 0.102(15) -0.003(9) 0.016(9) 0.000(9)
C86 0.041(11) 0.084(12) 0.081(12) 0.001(9) 0.015(8) -0.008(9)
C87 0.090(12) 0.110(12) 0.111(12) 0.002(9) 0.029(8) 0.006(9)
C88 0.105(13) 0.112(13) 0.111(13) 0.001(9) 0.022(9) 0.007(9)

loop_
_atom_type_symbol
_atom_type_description
_atom_type_scat_dispersion_real
_atom_type_scat_dispersion_imag
_atom_type_scat_source
C C 0.0181 0.0000 'International Tables Vol C Tables 4.2.6.8 and 6.1.1.4'
H H 0.0000 0.0000 'International Tables Vol C Tables 4.2.6.8 and 6.1.1.4'
N N 0.0311 0.0000 'International Tables Vol C Tables 4.2.6.8 and 6.1.1.4'
O O 0.0492 0.0000 'International Tables Vol C Tables 4.2.6.8 and 6.1.1.4'

loop_
_geom_angle_atom_site_label_1
_geom_angle_atom_site_label_2
_geom_angle_atom_site_label_3
_geom_angle
_geom_angle_publ_flag
O1 C1 O11 126.3(7) y
O1 C1 C2 123.3(6) y
O11 C1 C2 110.4(8) y
O21 C2 C3 105.5(5) y
O21 C2 C1 111.3(5) y
C3 C2 C1 109.7(7) y
O21 C2 H2 110.1 ?
C3 C2 H2 110.1 ?
C1 C2 H2 110.1 ?
O31 C3 C4 110.5(6) y
O31 C3 C2 104.6(6) y
C4 C3 C2 111.6(5) y
O31 C3 H3 110 ?
C4 C3 H3 110 ?
C2 C3 H3 110 ?
O4 C4 O5 125.6(7) y
O4 C4 C3 122.4(9) y
O5 C4 C3 111.9(7) y
C4 O5 C6 117.9(6) y
O5 C6 C7 108.3(6) y
O5 C6 C9 105(2) y
C7 C6 C9 81.9(17) y
O5 C6 C10 112.5(17) y
C7 C6 C10 132.5(17) y
C9 C6 C10 109.6(14) y
O5 C6 C8 104.9(6) y
C7 C6 C8 110.4(8) y
C9 C6 C8 30.7(16) y
C10 C6 C8 81.8(17) y
O5 C6 H6A 111 ?
C7 C6 H6A 111 ?
C9 C6 H6A 134.8 ?
C10 C6 H6A 30.5 ?
C8 C6 H6A 111 ?
O5 C6 H6B 110 ?
C7 C6 H6B 30.2 ?
C9 C6 H6B 110 ?
C10 C6 H6B 110 ?
C8 C6 H6B 134.2 ?
H6A C6 H6B 83 ?
C6 C7 H7A 109.5 ?
C6 C7 H7B 109.5 ?
H7A C7 H7B 109.5 ?
C6 C7 H7C 109.5 ?
H7A C7 H7C 109.5 ?
H7B C7 H7C 109.5 ?
C6 C8 H8A 109.5 ?
C6 C8 H8B 109.5 ?
H8A C8 H8B 109.5 ?
C6 C8 H8C 109.5 ?
H8A C8 H8C 109.5 ?
H8B C8 H8C 109.5 ?
C6 C9 H9A 109.5 ?
C6 C9 H9B 109.5 ?
H9A C9 H9B 109.5 ?
C6 C9 H9C 109.5 ?
H9A C9 H9C 109.5 ?
H9B C9 H9C 109.5 ?
C6 C10 H10A 109.5 ?
C6 C10 H10B 109.5 ?
H10A C10 H10B 109.5 ?
C6 C10 H10C 109.5 ?
H10A C10 H10C 109.5 ?
H10B C10 H10C 109.5 ?
C1 O11 C12 115.7(6) y
O11 C12 H12A 109.5 ?
O11 C12 H12B 109.5 ?
H12A C12 H12B 109.5 ?
O11 C12 H12C 109.5 ?
H12A C12 H12C 109.5 ?
H12B C12 H12C 109.5 ?
C2 O21 C22 112.3(5) y
O23 C22 O21 111.0(6) y
O23 C22 C27 111.1(5) y
O21 C22 C27 107.3(5) y
O23 C22 H22 109.1 ?
O21 C22 H22 109.1 ?
C27 C22 H22 109.1 ?
C22 O23 C24 113.6(5) y
O23 C24 C25 110.9(6) y
O23 C24 C41 106.4(5) y
C25 C24 C41 113.7(6) y
O23 C24 H24 108.6 ?
C25 C24 H24 108.6 ?
C41 C24 H24 108.6 ?
O51 C25 C24 107.1(5) y
O51 C25 C26 109.6(7) y
C24 C25 C26 110.1(5) y
O51 C25 H25 110 ?
C24 C25 H25 110 ?
C26 C25 H25 110 ?
O61 C26 C27 109.9(6) y
O61 C26 C25 115.4(5) y
C27 C26 C25 108.6(5) y
O61 C26 H26 107.5 ?
C27 C26 H26 107.5 ?
C25 C26 H26 107.5 ?
O71 C27 C26 110.3(5) y
O71 C27 C22 108.5(5) y
C26 C27 C22 112.5(6) y
O71 C27 H27 108.5 ?
C26 C27 H27 108.5 ?
C22 C27 H27 108.5 ?
C32 O31 C3 115.0(7) y
O32 C32 O31 121.1(8) y
O32 C32 C33 126.1(7) y
O31 C32 C33 112.8(8) y
C34 C33 C38 119.7(7) y
C34 C33 C32 122.9(6) y
C38 C33 C32 117.4(8) y
C35 C34 C33 120.8(7) y
C35 C34 H34 119.6 ?
C33 C34 H34 119.6 ?
C34 C35 C36 117.8(8) y
C34 C35 H35 121.1 ?
C36 C35 H35 121.1 ?
C37 C36 C35 122.4(8) y
C37 C36 N36 120.2(7) y
C35 C36 N36 117.4(9) y
O36 N36 O37 122.6(9) y
O36 N36 C36 120.2(7) y
O37 N36 C36 117.2(1) y
C36 C37 C38 120.2(8) y
C36 C37 H37 119.9 ?
C38 C37 H37 119.9 ?
C37 C38 C33 119.0(9) y
C37 C38 H38 120.5 ?
C33 C38 H38 120.5 ?
C24 C41 H41A 109.5 ?
C24 C41 H41B 109.5 ?
H41A C41 H41B 109.5 ?
C24 C41 H41C 109.5 ?
H41A C41 H41C 109.5 ?
H41B C41 H41C 109.5 ?
C52 O51 C82 1.4(8) y
C52 O51 C25 116.7(7) y
C82 O51 C25 115.9(6) y
O51 C52 C53 110.0(6) y
O51 C52 H22A 109.7 ?
C53 C52 H22A 109.7 ?
O51 C52 H22B 109.7 ?
C53 C52 H22B 109.7 ?
H22A C52 H22B 108.2 ?
C54 C53 C58 120 y
C54 C53 C52 122.4(9) y
C58 C53 C52 117.4(9) y
C53 C54 C55 120 y
C53 C54 H54 120 ?
C55 C54 H54 120 ?
C56 C55 C54 120 y
C56 C55 H55 120 ?
C54 C55 H55 120 ?
C57 C56 C55 120 y
C57 C56 H56 120 ?
C55 C56 H56 120 ?
C58 C57 C56 120 y
C58 C57 H57 120 ?
C56 C57 H57 120 ?
C57 C58 C53 120 y
C57 C58 H58 120 ?
C53 C58 H58 120 ?
C26 O61 C62 117.3(7) y
O61 C62 C63 112.8(5) y
O61 C62 H62A 109 ?
C63 C62 H62A 109 ?
O61 C62 H62B 109 ?
C63 C62 H62B 109 ?
H62A C62 H62B 107.8 ?
C64 C63 C68 119.9(7) y
C64 C63 C62 117.3(9) y
C68 C63 C62 122.7(8) y
C63 C64 C65 120.8(9) y
C63 C64 H64 119.6 ?
C65 C64 H64 119.6 ?
C66 C65 C64 117.9(9) y
C66 C65 H65 121 ?
C64 C65 H65 121 ?
C65 C66 C67 124.0(9) y
C65 C66 H66 118 ?
C67 C66 H66 118 ?
C66 C67 C68 117.5(1) y
C66 C67 H67 121.3 ?
C68 C67 H67 121.3 ?
C63 C68 C67 119.9(9) y
C63 C68 H68 120.1 ?
C67 C68 H68 120.1 ?
C72 O71 C27 113.0(5) y
O71 C72 C73 110.0(6) y
O71 C72 H72A 109.7 ?
C73 C72 H72A 109.7 ?
O71 C72 H72B 109.7 ?
C73 C72 H72B 109.7 ?
H72A C72 H72B 108.2 ?
C78 C73 C74 120.6(7) y
C78 C73 C72 120.2(7) y
C74 C73 C72 118.9(7) y
C73 C74 C75 119.5(8) y
C73 C74 H74 120.2 ?
C75 C74 H74 120.2 ?
C76 C75 C74 119.0(9) y
C76 C75 H75 120.5 ?
C74 C75 H75 120.5 ?
C77 C76 C75 121.3(8) y
C77 C76 H76 119.4 ?
C75 C76 H76 119.4 ?
C76 C77 C78 120.0(8) y
C76 C77 H77 120 ?
C78 C77 H77 120 ?
C73 C78 C77 119.5(8) y
C73 C78 H78 120.3 ?
C77 C78 H78 120.3 ?
O51 C82 C83 109.9(6) y
O51 C82 H82A 109.7 ?
C83 C82 H82A 109.7 ?
O51 C82 H82B 109.7 ?
C83 C82 H82B 109.7 ?
H82A C82 H82B 108.2 ?
C84 C83 C88 120 y
C84 C83 C82 116.2(11) y
C88 C83 C82 123.8(11) y
C83 C84 C85 120 y
C83 C84 H84 120 ?
C85 C84 H84 120 ?
C86 C85 C84 120 y
C86 C85 H85 120 ?
C84 C85 H85 120 ?
C85 C86 C87 120 y
C85 C86 H86 120 ?
C87 C86 H86 120 ?
C88 C87 C86 120 y
C88 C87 H87 120 ?
C86 C87 H87 120 ?
C87 C88 C83 120 y
C87 C88 H88 120 ?
C83 C88 H88 120 ?

loop_
_geom_bond_atom_site_label_1
_geom_bond_atom_site_label_2
_geom_bond_distance
_geom_bond_publ_flag
C1 O1 1.204(9) y
C1 O11 1.309(8) y
C1 C2 1.539(10) y
C2 O21 1.421(7) y
C2 C3 1.537(9) y
C2 H2 1 ?
C3 O31 1.438(8) y
C3 C4 1.518(10) y
C3 H3 1 ?
C4 O4 1.214(10) y
C4 O5 1.306(11) y
O5 C6 1.461(8) y
C6 C7 1.522(8) y
C6 C9 1.522(8) y
C6 C10 1.522(8) y
C6 C8 1.522(8) y
C6 H6a 1 ?
C6 H6b 1 ?
C7 H7a 0.98 ?
C7 H7b 0.98 ?
C7 H7c 0.98 ?
C8 H8a 0.98 ?
C8 H8b 0.98 ?
C8 H8c 0.98 ?
C9 H9a 0.98 ?
C9 H9b 0.98 ?
C9 H9c 0.98 ?
C10 H10a 0.98 ?
C10 H10b 0.98 ?
C10 H10c 0.98 ?
O11 C12 1.468(8) y
C12 H12a 0.98 ?
C12 H12b 0.98 ?
C12 H12c 0.98 ?
O21 C22 1.427(8) y
C22 O23 1.421(7) y
C22 C27 1.514(9) y
C22 H22 1 ?
O23 C24 1.446(8) y
C24 C25 1.499(10) y
C24 C41 1.522(9) y
C24 H24 1 ?
C25 O51 1.45(1) y
C25 C26 1.548(9) y
C25 H25 1 ?
C26 O61 1.382(8) y
C26 C27 1.51(1) y
C26 H26 1 ?
C27 O71 1.447(7) y
C27 H27 1 ?
O31 C32 1.360(9) y
C32 O32 1.215(10) y
C32 C33 1.452(11) y
C33 C34 1.397(11) y
C33 C38 1.406(10) y
C34 C35 1.370(11) y
C34 H34 0.95 ?
C35 C36 1.397(10) y
C35 H35 0.95 ?
C36 C37 1.353(13) y
C36 N36 1.481(12) y
N36 O36 1.204(10) y
N36 O37 1.219(9) y
C37 C38 1.375(12) y
C37 H37 0.95 ?
C38 H38 0.95 ?
C41 H41a 0.98 ?
C41 H41b 0.98 ?
C41 H41c 0.98 ?
O51 C52 1.428(7) y
O51 C82 1.428(7) y
C52 C53 1.436(9) y
C52 H22a 0.99 ?
C52 H22b 0.99 ?
C53 C54 1.39 y
C53 C58 1.39 y
C54 C55 1.39 y
C54 H54 0.95 ?
C55 C56 1.39 y
C55 H55 0.95 ?
C56 C57 1.39 y
C56 H56 0.95 ?
C57 C58 1.39 y
C57 H57 0.95 ?
C58 H58 0.95 ?
O61 C62 1.417(10) y
C62 C63 1.505(10) y
C62 H62a 0.99 ?
C62 H62b 0.99 ?
C63 C64 1.367(11) y
C63 C68 1.405(13) y
C64 C65 1.419(11) y
C64 H64 0.95 ?
C65 C66 1.356(14) y
C65 H65 0.95 ?
C66 C67 1.379(14) y
C66 H66 0.95 ?
C67 C68 1.418(12) y
C67 H67 0.95 ?
C68 H68 0.95 ?
O71 C72 1.416(10) y
C72 C73 1.520(9) y
C72 H72a 0.99 ?
C72 H72b 0.99 ?
C73 C78 1.362(10) y
C73 C74 1.382(11) y
C74 C75 1.42(1) y
C74 H74 0.95 ?
C75 C76 1.369(13) y
C75 H75 0.95 ?
C76 C77 1.357(13) y
C76 H76 0.95 ?
C77 C78 1.417(10) y
C77 H77 0.95 ?
C78 H78 0.95 ?
C82 C83 1.436(9) y
C82 H82a 0.99 ?
C82 H82b 0.99 ?
C83 C84 1.39 y
C83 C88 1.39 y
C84 C85 1.39 y
C84 H84 0.95 ?
C85 C86 1.39 y
C85 H85 0.95 ?
C86 C87 1.39 y
C86 H86 0.95 ?
C87 C88 1.39 y
C87 H87 0.95 ?
C88 H88 0.95 ?

loop_
_geom_torsion_atom_site_label_1
_geom_torsion_atom_site_label_2
_geom_torsion_atom_site_label_3
_geom_torsion_atom_site_label_4
_geom_torsion
_geom_torsion_publ_flag
O1 C1 C2 O21 53.7(9) y
O11 C1 C2 O21 -127.5(6) y
O1 C1 C2 C3 -62.7(8) y
O11 C1 C2 C3 116.2(6) y
O21 C2 C3 O31 56.3(7) y
C1 C2 C3 O31 176.3(5) y
O21 C2 C3 C4 175.9(7) y
C1 C2 C3 C4 -64.1(9) y
O31 C3 C4 O4 25.4(1) y
C2 C3 C4 O4 -90.6(9) y
O31 C3 C4 O5 -158.6(6) y
C2 C3 C4 O5 85.3(8) y
O4 C4 O5 C6 -0.3(11) y
C3 C4 O5 C6 -176.1(6) y
C4 O5 C6 C7 -78.6(9) y
C4 O5 C6 C9 -164.7(17) y
C4 O5 C6 C10 76.3(19) y
C4 O5 C6 C8 163.5(7) y
O1 C1 O11 C12 -0.7(1) y
C2 C1 O11 C12 -179.5(6) y
C3 C2 O21 C22 -167.4(6) y
C1 C2 O21 C22 73.7(8) y
C2 O21 C22 O23 -76.0(6) y
C2 O21 C22 C27 162.4(6) y
O21 C22 O23 C24 -62.9(7) y
C27 C22 O23 C24 56.4(8) y
C22 O23 C24 C25 -59.4(7) y
C22 O23 C24 C41 176.5(6) y
O23 C24 C25 O51 -61.7(7) y
C41 C24 C25 O51 58.2(9) y
O23 C24 C25 C26 57.4(8) y
C41 C24 C25 C26 177.2(7) y
O51 C25 C26 O61 -60.7(8) y
C24 C25 C26 O61 -178.3(7) y
O51 C25 C26 C27 63.2(7) y
C24 C25 C26 C27 -54.4(9) y
O61 C26 C27 O71 -58.9(7) y
C25 C26 C27 O71 174.0(6) y
O61 C26 C27 C22 179.8(5) y
C25 C26 C27 C22 52.7(7) y
O23 C22 C27 O71 -176.2(6) y
O21 C22 C27 O71 -54.7(7) y
O23 C22 C27 C26 -53.8(7) y
O21 C22 C27 C26 67.7(6) y
C4 C3 O31 C32 67.9(8) y
C2 C3 O31 C32 -171.8(5) y
C3 O31 C32 O32 -2.2(1) y
C3 O31 C32 C33 177.6(6) y
O32 C32 C33 C34 173.2(8) y
O31 C32 C33 C34 -6.6(1) y
O32 C32 C33 C38 -7(12) y
O31 C32 C33 C38 173.3(7) y
C38 C33 C34 C35 0.6(12) y
C32 C33 C34 C35 -179.5(8) y
C33 C34 C35 C36 -3(12) y
C34 C35 C36 C37 4.2(14) y
C34 C35 C36 N36 -177.4(8) y
C37 C36 N36 O36 177.3(9) y
C35 C36 N36 O36 -1.1(13) y
C37 C36 N36 O37 -1.6(13) y
C35 C36 N36 O37 -180.0(8) y
C35 C36 C37 C38 -2.9(14) y
N36 C36 C37 C38 178.8(8) y
C36 C37 C38 C33 0.3(13) y
C34 C33 C38 C37 0.8(12) y
C32 C33 C38 C37 -179.0(8) y
C24 C25 O51 C52 -149.4(8) y
C26 C25 O51 C52 91.3(9) y
C24 C25 O51 C82 -148.2(6) y
C26 C25 O51 C82 92.4(7) y
C82 O51 C52 C53 99(18) y
C25 O51 C52 C53 150.4(9) y
O51 C52 C53 C54 108.4(1) y
O51 C52 C53 C58 -76.6(12) y
C58 C53 C54 C55 0 y
C52 C53 C54 C55 174.8(6) y
C53 C54 C55 C56 0 y
C54 C55 C56 C57 0 y
C55 C56 C57 C58 0 y
C56 C57 C58 C53 0 y
C54 C53 C58 C57 0 y
C52 C53 C58 C57 -175.1(6) y
C27 C26 O61 C62 147.4(5) y
C25 C26 O61 C62 -89.3(7) y
C26 O61 C62 C63 95.7(8) y
O61 C62 C63 C64 78.7(8) y
O61 C62 C63 C68 -100.2(1) y
C68 C63 C64 C65 1.3(1) y
C62 C63 C64 C65 -177.6(7) y
C63 C64 C65 C66 0.5(11) y
C64 C65 C66 C67 -2.1(13) y
C65 C66 C67 C68 1.8(13) y
C64 C63 C68 C67 -1.7(11) y
C62 C63 C68 C67 177.1(7) y
C66 C67 C68 C63 0.2(11) y
C26 C27 O71 C72 105.6(7) y
C22 C27 O71 C72 -130.8(6) y
C27 O71 C72 C73 -156.6(5) y
O71 C72 C73 C78 46.4(8) y
O71 C72 C73 C74 -139.5(6) y
C78 C73 C74 C75 -1(1) y
C72 C73 C74 C75 -175.1(6) y
C73 C74 C75 C76 1.9(11) y
C74 C75 C76 C77 -2.2(13) y
C75 C76 C77 C78 1.6(13) y
C74 C73 C78 C77 0.4(1) y
C72 C73 C78 C77 174.4(6) y
C76 C77 C78 C73 -0.6(11) y
C52 O51 C82 C83 -70(18) y
C25 O51 C82 C83 161(2) y
O51 C82 C83 C84 -6(3) y
O51 C82 C83 C88 174(2) y
C88 C83 C84 C85 0 y
C82 C83 C84 C85 180(4) y
C83 C84 C85 C86 0 y
C84 C85 C86 C87 0 y
C85 C86 C87 C88 0 y
C86 C87 C88 C83 0 y
C84 C83 C88 C87 0 y
C82 C83 C88 C87 -180(4) y
